data_7048351
loop_
_publ_author_name
'Artem'ev, Alexander V.'
'Pritchina, Elena A.'
'Rakhmanova, Marianna I.'
'Gritsan, Nina P.'
'Bagryanskaya, Irina Yu'
'Malysheva, Svetlana F.'
'Belogorlova, Nataliya A.'

_publ_section_title
;
 Alkyl-dependent self-assembly of the first red-emitting zwitterionic
 {Cu<sub>4</sub>I<sub>6</sub>} clusters from
 [alkyl-P(2-Py)<sub>3</sub>]<sup>+</sup> salts and CuI: when size matters.
;
_journal_issue 7
_journal_name_full 'Dalton transactions (Cambridge, England : 2003)'
_journal_page_first 2328
_journal_page_last 2337
_journal_paper_doi 10.1039/c8dt04328k
_journal_volume 48
_journal_year 2019
_chemical_formula_sum 'C38 H42 Cu4 I6 N6 P2'
_chemical_formula_weight 1660.27
_chemical_name_systematic
;
 complex of copper(I) iodide with butyltri(pyridin-2-yl)phosphonium iodide
;
_space_group_crystal_system triclinic
_space_group_IT_number 2
_space_group_name_Hall '-P 1'
_space_group_name_H-M_alt 'P -1'
_symmetry_space_group_name_Hall '-P 1'
_symmetry_space_group_name_H-M 'P -1'
_atom_sites_solution_hydrogens geom
_audit_creation_method SHELXL-2014/7
_audit_update_record
;
2017-10-13 deposited with the CCDC.
2018-12-11 downloaded from the CCDC.
;
_cell_angle_alpha 118.729(5)
_cell_angle_beta 93.281(6)
_cell_angle_gamma 107.283(6)
_cell_formula_units_Z 1
_cell_length_a 10.2369(13)
_cell_length_b 11.9900(14)
_cell_length_c 12.2061(15)
_cell_measurement_reflns_used 9948
_cell_measurement_temperature 299(2)
_cell_measurement_theta_max 27.50
_cell_measurement_theta_min 2.37
_cell_volume 1218.1(3)
_computing_cell_refinement 'Bruker SAINT'
_computing_data_collection 'Bruker APEX2'
_computing_data_reduction 'Bruker SAINT'
_computing_molecular_graphics 'Bruker SHELXTL'
_computing_publication_material 'Bruker SHELXTL'
_computing_structure_refinement 'SHELXL-2014/7 (Sheldrick, 2014)'
_computing_structure_solution 'SHELXS-97 (Sheldrick, 2008)'
_diffrn_ambient_temperature 299(2)
_diffrn_measured_fraction_theta_full 0.999
_diffrn_measured_fraction_theta_max 0.999
_diffrn_measurement_device_type 'Bruker APEX-II CCD'
_diffrn_measurement_method '\f and \w scans'
_diffrn_radiation_type MoK\a
_diffrn_radiation_wavelength 0.71073
_diffrn_reflns_av_R_equivalents 0.0707
_diffrn_reflns_av_unetI/netI 0.0407
_diffrn_reflns_Laue_measured_fraction_full 0.999
_diffrn_reflns_Laue_measured_fraction_max 0.999
_diffrn_reflns_limit_h_max 13
_diffrn_reflns_limit_h_min -13
_diffrn_reflns_limit_k_max 15
_diffrn_reflns_limit_k_min -15
_diffrn_reflns_limit_l_max 15
_diffrn_reflns_limit_l_min -15
_diffrn_reflns_number 33936
_diffrn_reflns_point_group_measured_fraction_full 0.999
_diffrn_reflns_point_group_measured_fraction_max 0.999
_diffrn_reflns_theta_full 25.242
_diffrn_reflns_theta_max 27.484
_diffrn_reflns_theta_min 2.687
_diffrn_source 'sealed tube'
_exptl_absorpt_coefficient_mu 5.623
_exptl_absorpt_correction_T_max 0.8621
_exptl_absorpt_correction_T_min 0.4548
_exptl_absorpt_correction_type multi-scan
_exptl_absorpt_process_details SADABS
_exptl_crystal_colour red
_exptl_crystal_density_diffrn 2.263
_exptl_crystal_density_method 'not measured'
_exptl_crystal_description prism
_exptl_crystal_F_000 776
_exptl_crystal_size_max 0.350
_exptl_crystal_size_mid 0.250
_exptl_crystal_size_min 0.150
_refine_diff_density_max 2.573
_refine_diff_density_min -2.359
_refine_diff_density_rms 0.308
_refine_ls_extinction_method none
_refine_ls_goodness_of_fit_ref 1.043
_refine_ls_hydrogen_treatment constr
_refine_ls_matrix_type full
_refine_ls_number_parameters 283
_refine_ls_number_reflns 5576
_refine_ls_number_restraints 6
_refine_ls_restrained_S_all 1.043
_refine_ls_R_factor_all 0.0760
_refine_ls_R_factor_gt 0.0639
_refine_ls_shift/su_max 0.019
_refine_ls_shift/su_mean 0.001
_refine_ls_structure_factor_coef Fsqd
_refine_ls_weighting_details 'w=1/[\s^2^(Fo^2^)+(0.0997P)^2^+10.0040P] where P=(Fo^2^+2Fc^2^)/3'
_refine_ls_weighting_scheme calc
_refine_ls_wR_factor_gt 0.1602
_refine_ls_wR_factor_ref 0.1792
_reflns_Friedel_coverage 0.000
_reflns_number_gt 4607
_reflns_number_total 5576
_reflns_threshold_expression 'I > 2\s(I)'
_cod_data_source_file c8dt04328k2.cif
_cod_data_source_block complex_3_cuibu
_cod_depositor_comments 'Adding full bibliography for 7048350--7048353.cif.'
_cod_database_code 7048351
_shelx_shelxl_version_number 2014/7
_shelx_space_group_comment
;
The symmetry employed for this shelxl refinement is uniquely defined
by the following loop, which should always be used as a source of
symmetry information in preference to the above space-group names.
They are only intended as comments.
;
_shelx_estimated_absorpt_t_min 0.244
_shelx_estimated_absorpt_t_max 0.486

loop_
_space_group_symop_operation_xyz
'x, y, z'
'-x, -y, -z'

loop_
_atom_site_label
_atom_site_type_symbol
_atom_site_fract_x
_atom_site_fract_y
_atom_site_fract_z
_atom_site_U_iso_or_equiv
_atom_site_adp_type
_atom_site_occupancy
_atom_site_site_symmetry_order
_atom_site_calc_flag
_atom_site_refinement_flags_posn
_atom_site_refinement_flags_adp
_atom_site_refinement_flags_occupancy
_atom_site_disorder_assembly
_atom_site_disorder_group
Cu1 Cu 1.58357(14) 0.53939(15) 0.39906(13) 0.0604(3) Uani 1 1 d . . . . .
Cu2 Cu 1.79020(10) 0.63893(11) 0.28155(10) 0.0432(3) Uani 1 1 d . . . . .
I1 I 1.30855(5) 0.40482(6) 0.36925(6) 0.04494(18) Uani 1 1 d . . . . .
I2 I 1.68674(6) 0.37982(6) 0.21437(6) 0.04787(18) Uani 1 1 d . . . . .
I3 I 1.62594(5) 0.76632(6) 0.37822(6) 0.04566(18) Uani 1 1 d . . . . .
P1 P 2.08103(18) 0.83596(19) 0.25727(18) 0.0314(4) Uani 1 1 d . . . . .
N1 N 1.8381(7) 0.6280(7) 0.1129(6) 0.0397(14) Uani 1 1 d . . . . .
N2 N 2.3094(8) 0.8203(8) 0.1769(8) 0.0501(17) Uani 1 1 d . . . . .
N3 N 1.9948(6) 0.7148(7) 0.3903(6) 0.0354(13) Uani 1 1 d . . . . .
C1 C 1.7413(9) 0.5339(9) 0.0013(8) 0.050(2) Uani 1 1 d . . . . .
H1 H 1.6512 0.4899 0.0045 0.059 Uiso 1 1 calc R U . . .
C2 C 1.7696(10) 0.5000(10) -0.1171(9) 0.052(2) Uani 1 1 d . . . . .
H14 H 1.6994 0.4350 -0.1919 0.063 Uiso 1 1 calc R U . . .
C3 C 1.9028(11) 0.5632(9) -0.1240(8) 0.049(2) Uani 1 1 d . . . . .
H2 H 1.9243 0.5401 -0.2033 0.059 Uiso 1 1 calc R U . . .
C4 C 2.0039(9) 0.6614(9) -0.0110(8) 0.0452(18) Uani 1 1 d . . . . .
H3 H 2.0946 0.7059 -0.0126 0.054 Uiso 1 1 calc R U . . .
C5 C 1.9667(7) 0.6920(7) 0.1053(7) 0.0355(14) Uani 1 1 d . . . . .
C6 C 2.2463(7) 0.9085(8) 0.2286(8) 0.0399(17) Uani 1 1 d . . . . .
C7 C 2.4321(11) 0.8665(12) 0.1495(11) 0.062(3) Uani 1 1 d . . . . .
H4 H 2.4808 0.8086 0.1129 0.075 Uiso 1 1 calc R U . . .
C8 C 2.4882(11) 1.0028(12) 0.1761(11) 0.067(3) Uani 1 1 d . . . . .
H5 H 2.5718 1.0315 0.1539 0.080 Uiso 1 1 calc R U . . .
C9 C 2.4246(11) 1.0902(12) 0.2315(12) 0.068(3) Uani 1 1 d . . . . .
H7 H 2.4638 1.1801 0.2509 0.081 Uiso 1 1 calc R U . . .
C10 C 2.2972(8) 1.0431(9) 0.2597(9) 0.0473(19) Uani 1 1 d . . . . .
H6 H 2.2482 1.1003 0.2982 0.057 Uiso 1 1 calc R U . . .
C11 C 2.1120(7) 0.7799(7) 0.3663(7) 0.0307(13) Uani 1 1 d . . . . .
C12 C 2.0126(9) 0.6723(10) 0.4707(8) 0.0455(18) Uani 1 1 d . . . . .
H11 H 1.9339 0.6307 0.4913 0.055 Uiso 1 1 calc R U . . .
C13 C 2.1457(11) 0.6878(10) 0.5254(9) 0.052(2) Uani 1 1 d . . . . .
H8 H 2.1540 0.6524 0.5774 0.062 Uiso 1 1 calc R U . . .
C14 C 2.2615(10) 0.7545(12) 0.5024(10) 0.059(3) Uani 1 1 d . . . . .
H10 H 2.3506 0.7694 0.5417 0.071 Uiso 1 1 calc R U . . .
C15 C 2.2468(8) 0.8007(9) 0.4196(8) 0.0443(18) Uani 1 1 d . . . . .
H9 H 2.3252 0.8445 0.4002 0.053 Uiso 1 1 calc R U . . .
C16 C 1.9970(9) 0.9579(9) 0.3234(9) 0.0491(19) Uani 1 1 d D . . . .
H12 H 1.9096 0.9179 0.3408 0.059 Uiso 1 1 calc R U . A 1
H13 H 2.0578 1.0381 0.4037 0.059 Uiso 1 1 calc R U . A 1
C17 C 1.966(2) 1.000(2) 0.2254(19) 0.067(6) Uani 0.54(2) 1 d D . P B 1
H17A H 1.9870 1.0976 0.2717 0.081 Uiso 0.54(2) 1 calc R U P B 1
H17B H 2.0291 0.9814 0.1678 0.081 Uiso 0.54(2) 1 calc R U P B 1
C18 C 1.814(2) 0.924(3) 0.145(3) 0.094(10) Uani 0.54(2) 1 d D . P B 1
H18A H 1.7915 0.8262 0.0971 0.113 Uiso 0.54(2) 1 calc R U P B 1
H18B H 1.7493 0.9433 0.2011 0.113 Uiso 0.54(2) 1 calc R U P B 1
C19 C 1.799(4) 0.975(6) 0.053(4) 0.126(18) Uani 0.54(2) 1 d D . P B 1
H19A H 1.7978 1.0656 0.1000 0.151 Uiso 0.54(2) 1 calc R U P B 1
H19B H 1.7130 0.9145 -0.0123 0.151 Uiso 0.54(2) 1 calc R U P B 1
H19C H 1.8775 0.9764 0.0133 0.151 Uiso 0.54(2) 1 calc R U P B 1
C17' C 1.8863(18) 0.967(2) 0.2417(18) 0.051(6) Uani 0.46(2) 1 d D . P B 2
H17' H 1.8156 0.8771 0.1828 0.062 Uiso 0.46(2) 1 calc R U P B 2
H17" H 1.8399 1.0251 0.2968 0.062 Uiso 0.46(2) 1 calc R U P B 2
C18' C 1.959(2) 1.028(3) 0.166(3) 0.068(7) Uani 0.46(2) 1 d D . P B 2
H18' H 1.9971 0.9650 0.1052 0.081 Uiso 0.46(2) 1 calc R U P B 2
H18" H 2.0381 1.1128 0.2252 0.081 Uiso 0.46(2) 1 calc R U P B 2
C19' C 1.861(3) 1.058(4) 0.093(4) 0.102(16) Uani 0.46(2) 1 d D . P B 2
H19D H 1.7798 0.9763 0.0380 0.122 Uiso 0.46(2) 1 calc R U P B 2
H19E H 1.9101 1.0880 0.0411 0.122 Uiso 0.46(2) 1 calc R U P B 2
H19F H 1.8319 1.1285 0.1529 0.122 Uiso 0.46(2) 1 calc R U P B 2

loop_
_atom_site_aniso_label
_atom_site_aniso_U_11
_atom_site_aniso_U_22
_atom_site_aniso_U_33
_atom_site_aniso_U_23
_atom_site_aniso_U_13
_atom_site_aniso_U_12
Cu1 0.0454(6) 0.0697(8) 0.0649(7) 0.0374(6) 0.0150(5) 0.0157(6)
Cu2 0.0270(5) 0.0488(6) 0.0555(6) 0.0317(5) 0.0130(4) 0.0073(4)
I1 0.0321(3) 0.0544(3) 0.0544(3) 0.0354(3) 0.0121(2) 0.0111(2)
I2 0.0464(3) 0.0402(3) 0.0554(3) 0.0282(3) 0.0218(3) 0.0063(2)
I3 0.0291(3) 0.0510(3) 0.0651(4) 0.0360(3) 0.0160(2) 0.0143(2)
P1 0.0210(8) 0.0325(9) 0.0386(9) 0.0219(7) 0.0065(6) 0.0014(6)
N1 0.027(3) 0.042(3) 0.045(3) 0.027(3) 0.005(3) 0.001(3)
N2 0.030(3) 0.047(4) 0.058(4) 0.022(3) 0.011(3) 0.003(3)
N3 0.023(3) 0.044(3) 0.048(3) 0.031(3) 0.014(2) 0.010(2)
C1 0.037(4) 0.044(4) 0.046(4) 0.022(4) -0.001(3) -0.008(3)
C2 0.046(5) 0.050(5) 0.045(4) 0.023(4) -0.006(4) 0.003(4)
C3 0.057(5) 0.048(5) 0.038(4) 0.024(4) 0.002(4) 0.011(4)
C4 0.039(4) 0.049(4) 0.041(4) 0.024(4) 0.010(3) 0.007(3)
C5 0.026(3) 0.035(4) 0.041(4) 0.022(3) 0.002(3) 0.003(3)
C6 0.021(3) 0.047(4) 0.048(4) 0.031(4) 0.007(3) -0.002(3)
C7 0.037(5) 0.071(7) 0.067(6) 0.032(5) 0.014(4) 0.011(4)
C8 0.036(5) 0.073(7) 0.075(7) 0.042(6) 0.012(4) -0.006(5)
C9 0.039(5) 0.062(6) 0.088(8) 0.047(6) 0.013(5) -0.012(4)
C10 0.026(4) 0.052(5) 0.064(5) 0.036(4) 0.015(3) 0.005(3)
C11 0.022(3) 0.034(3) 0.038(3) 0.022(3) 0.010(3) 0.006(3)
C12 0.033(4) 0.064(5) 0.052(4) 0.043(4) 0.014(3) 0.012(4)
C13 0.056(6) 0.056(5) 0.051(5) 0.036(4) 0.002(4) 0.018(4)
C14 0.036(4) 0.080(7) 0.066(6) 0.052(5) -0.005(4) 0.007(4)
C15 0.024(3) 0.057(5) 0.050(4) 0.031(4) 0.005(3) 0.009(3)
C16 0.041(4) 0.042(4) 0.065(5) 0.030(4) 0.010(4) 0.014(4)
C17 0.048(12) 0.093(15) 0.112(18) 0.078(15) 0.045(12) 0.042(11)
C18 0.064(15) 0.15(3) 0.11(2) 0.09(2) 0.019(14) 0.050(17)
C19 0.09(2) 0.27(6) 0.15(3) 0.18(4) 0.06(2) 0.10(3)
C17' 0.039(11) 0.057(12) 0.067(13) 0.032(10) 0.018(10) 0.029(10)
C18' 0.056(14) 0.083(17) 0.097(19) 0.061(16) 0.034(13) 0.039(13)
C19' 0.057(17) 0.16(3) 0.23(5) 0.17(4) 0.08(2) 0.07(2)

loop_
_atom_type_symbol
_atom_type_description
_atom_type_scat_dispersion_real
_atom_type_scat_dispersion_imag
_atom_type_scat_source
C C 0.0033 0.0016 'International Tables Vol C Tables 4.2.6.8 and 6.1.1.4'
H H 0.0000 0.0000 'International Tables Vol C Tables 4.2.6.8 and 6.1.1.4'
N N 0.0061 0.0033 'International Tables Vol C Tables 4.2.6.8 and 6.1.1.4'
P P 0.1023 0.0942 'International Tables Vol C Tables 4.2.6.8 and 6.1.1.4'
Cu Cu 0.3201 1.2651 'International Tables Vol C Tables 4.2.6.8 and 6.1.1.4'
I I -0.4742 1.8119 'International Tables Vol C Tables 4.2.6.8 and 6.1.1.4'

loop_
_geom_angle_atom_site_label_1
_geom_angle_atom_site_label_2
_geom_angle_atom_site_label_3
_geom_angle
_geom_angle_site_symmetry_1
I1 Cu1 I2 112.94(5) 2_866
I1 Cu1 I1 100.78(5) 2_866
I2 Cu1 I1 110.94(5) .
I1 Cu1 I3 114.74(5) 2_866
I2 Cu1 I3 105.63(5) .
I1 Cu1 I3 111.96(5) .
I1 Cu1 Cu2 114.06(5) 2_866
I2 Cu1 Cu2 56.10(4) .
I1 Cu1 Cu2 145.16(6) .
I3 Cu1 Cu2 53.70(3) .
N3 Cu2 N1 99.0(2) .
N3 Cu2 I3 118.63(18) .
N1 Cu2 I3 116.4(2) .
N3 Cu2 I2 104.68(18) .
N1 Cu2 I2 102.98(19) .
I3 Cu2 I2 113.06(4) .
N3 Cu2 Cu1 110.99(17) .
N1 Cu2 Cu1 147.26(18) .
I3 Cu2 Cu1 60.28(4) .
I2 Cu2 Cu1 57.60(4) .
Cu1 I1 Cu1 79.22(5) 2_866
Cu2 I2 Cu1 66.30(4) .
Cu2 I3 Cu1 66.02(4) .
C6 P1 C16 111.2(4) .
C6 P1 C5 108.3(4) .
C16 P1 C5 108.1(4) .
C6 P1 C11 108.9(3) .
C16 P1 C11 110.1(4) .
C5 P1 C11 110.2(3) .
C5 N1 C1 117.1(7) .
C5 N1 Cu2 124.3(5) .
C1 N1 Cu2 117.7(6) .
C6 N2 C7 116.1(8) .
C12 N3 C11 117.4(6) .
C12 N3 Cu2 116.8(5) .
C11 N3 Cu2 124.4(5) .
N1 C1 C2 123.0(8) .
N1 C1 H1 118.5 .
C2 C1 H1 118.5 .
C1 C2 C3 119.4(8) .
C1 C2 H14 120.3 .
C3 C2 H14 120.3 .
C2 C3 C4 118.9(8) .
C2 C3 H2 120.6 .
C4 C3 H2 120.6 .
C3 C4 C5 118.4(8) .
C3 C4 H3 120.8 .
C5 C4 H3 120.8 .
N1 C5 C4 123.2(7) .
N1 C5 P1 114.5(6) .
C4 C5 P1 121.9(6) .
N2 C6 C10 125.8(7) .
N2 C6 P1 112.8(6) .
C10 C6 P1 121.4(7) .
N2 C7 C8 120.8(10) .
N2 C7 H4 119.6 .
C8 C7 H4 119.6 .
C9 C8 C7 121.8(10) .
C9 C8 H5 119.1 .
C7 C8 H5 119.1 .
C8 C9 C10 117.8(10) .
C8 C9 H7 121.1 .
C10 C9 H7 121.1 .
C6 C10 C9 117.7(9) .
C6 C10 H6 121.2 .
C9 C10 H6 121.2 .
N3 C11 C15 122.9(7) .
N3 C11 P1 115.4(5) .
C15 C11 P1 121.8(6) .
N3 C12 C13 122.3(8) .
N3 C12 H11 118.8 .
C13 C12 H11 118.8 .
C14 C13 C12 119.6(8) .
C14 C13 H8 120.2 .
C12 C13 H8 120.2 .
C13 C14 C15 119.5(8) .
C13 C14 H10 120.3 .
C15 C14 H10 120.3 .
C14 C15 C11 118.2(8) .
C14 C15 H9 120.9 .
C11 C15 H9 120.9 .
C17' C16 P1 123.5(9) .
C17 C16 P1 108.9(10) .
C17 C16 H12 109.9 .
P1 C16 H12 109.9 .
C17 C16 H13 109.9 .
P1 C16 H13 109.9 .
H12 C16 H13 108.3 .
C18 C17 C16 113.3(13) .
C18 C17 H17A 108.9 .
C16 C17 H17A 108.9 .
C18 C17 H17B 108.9 .
C16 C17 H17B 108.9 .
H17A C17 H17B 107.7 .
C19 C18 C17 108(2) .
C19 C18 H18A 110.2 .
C17 C18 H18A 110.2 .
C19 C18 H18B 110.2 .
C17 C18 H18B 110.2 .
H18A C18 H18B 108.5 .
C18 C19 H19A 109.5 .
C18 C19 H19B 109.5 .
H19A C19 H19B 109.5 .
C18 C19 H19C 109.4 .
H19A C19 H19C 109.5 .
H19B C19 H19C 109.5 .
C18' C17' C16 108.9(13) .
C18' C17' H17' 109.9 .
C16 C17' H17' 109.9 .
C18' C17' H17" 109.9 .
C16 C17' H17" 109.9 .
H17' C17' H17" 108.3 .
C17' C18' C19' 113.3(17) .
C17' C18' H18' 108.9 .
C19' C18' H18' 108.9 .
C17' C18' H18" 108.9 .
C19' C18' H18" 109.0 .
H18' C18' H18" 107.7 .
C18' C19' H19D 109.5 .
C18' C19' H19E 109.5 .
H19D C19' H19E 109.5 .
C18' C19' H19F 109.4 .
H19D C19' H19F 109.5 .
H19E C19' H19F 109.5 .

loop_
_geom_bond_atom_site_label_1
_geom_bond_atom_site_label_2
_geom_bond_distance
_geom_bond_site_symmetry_2
Cu1 I1 2.6551(15) 2_866
Cu1 I2 2.6804(15) .
Cu1 I1 2.6984(15) .
Cu1 I3 2.7627(16) .
Cu1 Cu2 2.9067(16) .
Cu2 N3 2.089(6) .
Cu2 N1 2.095(7) .
Cu2 I3 2.5639(12) .
Cu2 I2 2.6348(12) .
I1 Cu1 2.6551(15) 2_866
P1 C6 1.796(7) .
P1 C16 1.795(9) .
P1 C5 1.807(7) .
P1 C11 1.806(7) .
N1 C5 1.346(10) .
N1 C1 1.347(10) .
N2 C6 1.321(12) .
N2 C7 1.345(12) .
N3 C12 1.332(10) .
N3 C11 1.355(9) .
C1 C2 1.375(13) .
C1 H1 0.9300 .
C2 C3 1.379(14) .
C2 H14 0.9300 .
C3 C4 1.382(12) .
C3 H2 0.9300 .
C4 C5 1.393(11) .
C4 H3 0.9300 .
C6 C10 1.382(12) .
C7 C8 1.421(16) .
C7 H4 0.9300 .
C8 C9 1.324(18) .
C8 H5 0.9300 .
C9 C10 1.393(12) .
C9 H7 0.9300 .
C10 H6 0.9300 .
C11 C15 1.388(10) .
C12 C13 1.400(12) .
C12 H11 0.9300 .
C13 C14 1.348(14) .
C13 H8 0.9300 .
C14 C15 1.386(12) .
C14 H10 0.9300 .
C15 H9 0.9300 .
C16 C17' 1.532(9) .
C16 C17 1.551(9) .
C16 H12 0.9700 .
C16 H13 0.9700 .
C17 C18 1.535(10) .
C17 H17A 0.9700 .
C17 H17B 0.9700 .
C18 C19 1.535(10) .
C18 H18A 0.9700 .
C18 H18B 0.9700 .
C19 H19A 0.9600 .
C19 H19B 0.9600 .
C19 H19C 0.9600 .
C17' C18' 1.533(10) .
C17' H17' 0.9700 .
C17' H17" 0.9700 .
C18' C19' 1.537(10) .
C18' H18' 0.9700 .
C18' H18" 0.9700 .
C19' H19D 0.9600 .
C19' H19E 0.9600 .
C19' H19F 0.9600 .

loop_
_geom_torsion_atom_site_label_1
_geom_torsion_atom_site_label_2
_geom_torsion_atom_site_label_3
_geom_torsion_atom_site_label_4
_geom_torsion
C5 N1 C1 C2 1.4(14)
Cu2 N1 C1 C2 -168.0(8)
N1 C1 C2 C3 0.6(15)
C1 C2 C3 C4 -1.3(15)
C2 C3 C4 C5 0.1(14)
C1 N1 C5 C4 -2.6(12)
Cu2 N1 C5 C4 166.0(6)
C1 N1 C5 P1 170.0(6)
Cu2 N1 C5 P1 -21.3(8)
C3 C4 C5 N1 1.9(13)
C3 C4 C5 P1 -170.3(7)
C6 P1 C5 N1 -179.8(6)
C16 P1 C5 N1 -59.2(7)
C11 P1 C5 N1 61.2(6)
C6 P1 C5 C4 -7.0(8)
C16 P1 C5 C4 113.6(7)
C11 P1 C5 C4 -126.0(7)
C7 N2 C6 C10 -1.9(14)
C7 N2 C6 P1 178.3(7)
C16 P1 C6 N2 -178.4(6)
C5 P1 C6 N2 -59.7(7)
C11 P1 C6 N2 60.1(7)
C16 P1 C6 C10 1.8(9)
C5 P1 C6 C10 120.5(7)
C11 P1 C6 C10 -119.7(7)
C6 N2 C7 C8 0.1(15)
N2 C7 C8 C9 1.9(18)
C7 C8 C9 C10 -2.1(18)
N2 C6 C10 C9 1.7(14)
P1 C6 C10 C9 -178.5(8)
C8 C9 C10 C6 0.4(16)
C12 N3 C11 C15 1.4(12)
Cu2 N3 C11 C15 -164.5(6)
C12 N3 C11 P1 -179.7(6)
Cu2 N3 C11 P1 14.4(8)
C6 P1 C11 N3 -176.0(6)
C16 P1 C11 N3 61.9(7)
C5 P1 C11 N3 -57.3(6)
C6 P1 C11 C15 3.0(8)
C16 P1 C11 C15 -119.1(7)
C5 P1 C11 C15 121.7(7)
C11 N3 C12 C13 -2.6(13)
Cu2 N3 C12 C13 164.3(7)
N3 C12 C13 C14 3.7(15)
C12 C13 C14 C15 -3.2(17)
C13 C14 C15 C11 2.0(16)
N3 C11 C15 C14 -1.1(13)
P1 C11 C15 C14 -180.0(8)
C6 P1 C16 C17' 94.7(11)
C5 P1 C16 C17' -24.1(12)
C11 P1 C16 C17' -144.6(11)
C6 P1 C16 C17 61.4(10)
C5 P1 C16 C17 -57.4(10)
C11 P1 C16 C17 -177.8(9)
P1 C16 C17 C18 99.3(18)
C16 C17 C18 C19 -180(2)
P1 C16 C17' C18' -72.1(19)
C16 C17' C18' C19' -173(2)
